data_7158784
loop_
_publ_author_name
'Khan, Sardaraz'
'Shah, Babar Hussain'
'Zhao, Can'
'Zhang, Yong Jian'

_publ_section_title
;
 Pd-Catalyzed regio- and stereoselective allylic substitution of
 vinylethylene carbonates with 1,2,4-triazoles
;
_journal_name_full 'Organic &amp; Biomolecular Chemistry'
_journal_paper_doi 10.1039/D2OB01156E
_journal_year 2022
_chemical_formula_moiety 'C12 H12 Br N3 O'
_chemical_formula_sum 'C12 H12 Br N3 O'
_chemical_formula_weight 294.16
_space_group_crystal_system monoclinic
_space_group_IT_number 14
_space_group_name_Hall '-P 2yn'
_space_group_name_H-M_alt 'P 1 21/n 1'
_atom_sites_solution_hydrogens geom
_audit_creation_method SHELXL-2018/3
_audit_update_record
;
2020-01-02 deposited with the CCDC.	2022-07-22 downloaded from the CCDC.
;
_cell_angle_alpha 90
_cell_angle_beta 92.99(2)
_cell_angle_gamma 90
_cell_formula_units_Z 4
_cell_length_a 4.7996(13)
_cell_length_b 9.8909(15)
_cell_length_c 26.029(4)
_cell_measurement_reflns_used 5259
_cell_measurement_temperature 296(2)
_cell_measurement_theta_max 66.20
_cell_measurement_theta_min 3.39
_cell_volume 1234.0(4)
_computing_structure_refinement 'SHELXL-2018/3 (Sheldrick, 2018)'
_computing_structure_solution 'SHELXT 2014/5 (Sheldrick, 2014)'
_diffrn_ambient_temperature 296(2)
_diffrn_measured_fraction_theta_full 0.999
_diffrn_measured_fraction_theta_max 0.997
_diffrn_measurement_device_type 'Bruker d8 venture'
_diffrn_measurement_method '\f and \w scans'
_diffrn_radiation_type CuK\a
_diffrn_radiation_wavelength 1.54178
_diffrn_reflns_av_R_equivalents 0.0443
_diffrn_reflns_av_unetI/netI 0.0250
_diffrn_reflns_Laue_measured_fraction_full 0.999
_diffrn_reflns_Laue_measured_fraction_max 0.997
_diffrn_reflns_limit_h_max 5
_diffrn_reflns_limit_h_min -5
_diffrn_reflns_limit_k_max 11
_diffrn_reflns_limit_k_min -11
_diffrn_reflns_limit_l_max 31
_diffrn_reflns_limit_l_min -30
_diffrn_reflns_number 14924
_diffrn_reflns_point_group_measured_fraction_full 0.999
_diffrn_reflns_point_group_measured_fraction_max 0.997
_diffrn_reflns_theta_full 67.679
_diffrn_reflns_theta_max 68.419
_diffrn_reflns_theta_min 3.400
_exptl_absorpt_coefficient_mu 4.444
_exptl_crystal_colour colorless
_exptl_crystal_density_diffrn 1.583
_exptl_crystal_description block
_exptl_crystal_F_000 592
_exptl_crystal_size_max 0.180
_exptl_crystal_size_mid 0.160
_exptl_crystal_size_min 0.150
_exptl_transmission_factor_max 0.7531
_exptl_transmission_factor_min 0.6115
_refine_diff_density_max 0.369
_refine_diff_density_min -0.577
_refine_diff_density_rms 0.050
_refine_ls_extinction_method none
_refine_ls_goodness_of_fit_ref 1.025
_refine_ls_hydrogen_treatment mixed
_refine_ls_matrix_type full
_refine_ls_number_parameters 156
_refine_ls_number_reflns 2262
_refine_ls_number_restraints 0
_refine_ls_restrained_S_all 1.025
_refine_ls_R_factor_all 0.0652
_refine_ls_R_factor_gt 0.0462
_refine_ls_shift/su_max 0.001
_refine_ls_shift/su_mean 0.000
_refine_ls_structure_factor_coef Fsqd
_refine_ls_weighting_details 'w=1/[\s^2^(Fo^2^)+(0.0547P)^2^+0.8764P] where P=(Fo^2^+2Fc^2^)/3'
_refine_ls_weighting_scheme calc
_refine_ls_wR_factor_gt 0.1139
_refine_ls_wR_factor_ref 0.1306
_reflns_Friedel_coverage 0.000
_reflns_number_gt 1653
_reflns_number_total 2262
_reflns_threshold_expression 'I > 2\s(I)'
_cod_data_source_file d2ob01156e2.cif
_cod_data_source_block t_a
_cod_original_sg_symbol_H-M 'P 21/n'
_cod_database_code 7158784
_shelx_shelxl_version_number 2018/3
_shelx_space_group_comment
;
The symmetry employed for this shelxl refinement is uniquely defined
by the following loop, which should always be used as a source of
symmetry information in preference to the above space-group names.
They are only intended as comments.
;
_shelx_estimated_absorpt_t_min 0.502
_shelx_estimated_absorpt_t_max 0.555

loop_
_space_group_symop_operation_xyz
'x, y, z'
'-x+1/2, y+1/2, -z+1/2'
'-x, -y, -z'
'x-1/2, -y-1/2, z-1/2'

loop_
_atom_site_label
_atom_site_type_symbol
_atom_site_fract_x
_atom_site_fract_y
_atom_site_fract_z
_atom_site_U_iso_or_equiv
_atom_site_adp_type
_atom_site_occupancy
_atom_site_site_symmetry_order
_atom_site_calc_flag
_atom_site_refinement_flags_posn
_atom_site_refinement_flags_adp
_atom_site_refinement_flags_occupancy
_atom_site_disorder_assembly
_atom_site_disorder_group
Br1 Br 0.11320(13) 0.20416(7) 0.46214(2) 0.1201(3) Uani 1 1 d . . . . .
C1 C 0.3323(9) 0.2596(5) 0.52111(16) 0.0787(10) Uani 1 1 d . . . . .
N1 N 1.1013(6) 0.7305(2) 0.69116(11) 0.0637(7) Uani 1 1 d . . . . .
O1 O 0.9035(7) 0.2114(3) 0.70558(11) 0.0939(10) Uani 1 1 d . . . . .
H1 H 0.953(9) 0.133(6) 0.7020(17) 0.141 Uiso 1 1 calc R U . . .
N3 N 1.0810(7) 0.9482(3) 0.68656(13) 0.0747(8) Uani 1 1 d . . . . .
C3 C 0.4842(8) 0.4339(4) 0.57877(17) 0.0795(11) Uani 1 1 d . . . . .
H3 H 0.470276 0.523100 0.589676 0.095 Uiso 1 1 calc R U . . .
N2 N 1.2910(7) 0.7640(3) 0.65681(15) 0.0843(9) Uani 1 1 d . . . . .
C2 C 0.3183(9) 0.3907(5) 0.53747(18) 0.0903(12) Uani 1 1 d . . . . .
H2 H 0.196003 0.450730 0.520541 0.108 Uiso 1 1 calc R U . . .
C5 C 0.6741(10) 0.2148(4) 0.58815(16) 0.0787(10) Uani 1 1 d . . . . .
H5 H 0.792541 0.153577 0.605408 0.094 Uiso 1 1 calc R U . . .
C4 C 0.6713(7) 0.3485(3) 0.60456(13) 0.0574(7) Uani 1 1 d . . . . .
C8 C 0.8601(6) 0.3971(3) 0.64720(12) 0.0544(7) Uani 1 1 d . . . . .
C7 C 1.0515(8) 0.2954(3) 0.67288(16) 0.0706(10) Uani 1 1 d . . . . .
H7A H 1.136503 0.240772 0.646998 0.085 Uiso 1 1 calc R U . . .
H7B H 1.199195 0.341744 0.692714 0.085 Uiso 1 1 calc R U . . .
C6 C 0.5056(11) 0.1703(4) 0.54688(17) 0.0908(12) Uani 1 1 d . . . . .
H6 H 0.510410 0.080222 0.536733 0.109 Uiso 1 1 calc R U . . .
C9 C 0.8639(8) 0.5260(3) 0.66146(14) 0.0699(9) Uani 1 1 d . . . . .
H9 H 0.740998 0.583432 0.643316 0.084 Uiso 1 1 calc R U . . .
C10 C 1.0446(9) 0.5889(3) 0.70357(15) 0.0793(11) Uani 1 1 d . . . . .
H10A H 0.951551 0.584072 0.735723 0.095 Uiso 1 1 calc R U . . .
H10B H 1.218910 0.539534 0.707748 0.095 Uiso 1 1 calc R U . . .
C11 C 0.9787(8) 0.8395(3) 0.70752(15) 0.0678(9) Uani 1 1 d . . . . .
H11 H 0.838220 0.839893 0.730823 0.081 Uiso 1 1 calc R U . . .
C12 C 1.2707(9) 0.8962(4) 0.65580(17) 0.0809(11) Uani 1 1 d . . . . .
H12 H 1.379211 0.949889 0.635374 0.097 Uiso 1 1 calc R U . . .

loop_
_atom_site_aniso_label
_atom_site_aniso_U_11
_atom_site_aniso_U_22
_atom_site_aniso_U_33
_atom_site_aniso_U_23
_atom_site_aniso_U_13
_atom_site_aniso_U_12
Br1 0.1282(5) 0.1499(6) 0.0802(4) -0.0082(3) -0.0135(3) -0.0362(4)
C1 0.082(3) 0.088(3) 0.066(2) -0.002(2) 0.0061(18) -0.020(2)
N1 0.0818(19) 0.0378(13) 0.0702(17) -0.0001(12) -0.0093(14) 0.0036(12)
O1 0.153(3) 0.0527(14) 0.0780(18) 0.0144(13) 0.0284(18) 0.0282(16)
N3 0.093(2) 0.0390(14) 0.092(2) 0.0022(14) -0.0021(18) -0.0040(14)
C3 0.078(2) 0.0543(19) 0.105(3) 0.0009(19) -0.010(2) 0.0036(17)
N2 0.094(2) 0.0647(19) 0.095(2) 0.0055(18) 0.0153(19) 0.0139(17)
C2 0.082(3) 0.080(3) 0.106(3) 0.012(2) -0.017(2) 0.001(2)
C5 0.108(3) 0.052(2) 0.075(2) -0.0077(17) -0.003(2) 0.0100(19)
C4 0.0648(18) 0.0422(15) 0.0665(19) 0.0028(14) 0.0155(15) -0.0011(14)
C8 0.0632(18) 0.0346(14) 0.0660(18) 0.0060(13) 0.0095(14) 0.0037(13)
C7 0.083(2) 0.0373(16) 0.091(3) 0.0017(16) -0.0059(19) 0.0055(15)
C6 0.128(4) 0.069(2) 0.076(3) -0.015(2) 0.001(2) -0.001(2)
C9 0.090(2) 0.0387(16) 0.079(2) 0.0031(15) -0.0098(19) 0.0098(16)
C10 0.121(3) 0.0366(16) 0.078(2) 0.0018(16) -0.020(2) 0.0026(18)
C11 0.083(2) 0.0429(17) 0.078(2) -0.0034(16) 0.0017(18) 0.0005(16)
C12 0.086(3) 0.067(2) 0.089(3) 0.010(2) 0.001(2) -0.008(2)

loop_
_atom_type_symbol
_atom_type_description
_atom_type_scat_dispersion_real
_atom_type_scat_dispersion_imag
_atom_type_scat_source
C C 0.0181 0.0091 'International Tables Vol C Tables 4.2.6.8 and 6.1.1.4'
H H 0.0000 0.0000 'International Tables Vol C Tables 4.2.6.8 and 6.1.1.4'
Br Br -0.6763 1.2805 'International Tables Vol C Tables 4.2.6.8 and 6.1.1.4'
N N 0.0311 0.0180 'International Tables Vol C Tables 4.2.6.8 and 6.1.1.4'
O O 0.0492 0.0322 'International Tables Vol C Tables 4.2.6.8 and 6.1.1.4'

loop_
_geom_angle_atom_site_label_1
_geom_angle_atom_site_label_2
_geom_angle_atom_site_label_3
_geom_angle
_geom_angle_site_symmetry_1
_geom_angle_site_symmetry_3
_geom_angle_publ_flag
C6 C1 C2 119.9(4) . . ?
C6 C1 Br1 120.6(3) . . ?
C2 C1 Br1 119.5(3) . . ?
C11 N1 N2 110.0(3) . . ?
C11 N1 C10 128.5(4) . . ?
N2 N1 C10 121.4(3) . . ?
C7 O1 H1 109.5 . . ?
C11 N3 C12 102.3(3) . . ?
C2 C3 C4 121.7(4) . . ?
C2 C3 H3 119.1 . . ?
C4 C3 H3 119.1 . . ?
C12 N2 N1 101.9(3) . . ?
C1 C2 C3 120.3(4) . . ?
C1 C2 H2 119.9 . . ?
C3 C2 H2 119.9 . . ?
C6 C5 C4 121.8(4) . . ?
C6 C5 H5 119.1 . . ?
C4 C5 H5 119.1 . . ?
C3 C4 C5 116.7(3) . . ?
C3 C4 C8 121.6(3) . . ?
C5 C4 C8 121.7(3) . . ?
C9 C8 C4 121.5(3) . . ?
C9 C8 C7 121.4(3) . . ?
C4 C8 C7 117.1(3) . . ?
O1 C7 C8 110.4(3) . . ?
O1 C7 H7A 109.6 . . ?
C8 C7 H7A 109.6 . . ?
O1 C7 H7B 109.6 . . ?
C8 C7 H7B 109.6 . . ?
H7A C7 H7B 108.1 . . ?
C1 C6 C5 119.5(4) . . ?
C1 C6 H6 120.2 . . ?
C5 C6 H6 120.2 . . ?
C8 C9 C10 127.1(3) . . ?
C8 C9 H9 116.5 . . ?
C10 C9 H9 116.5 . . ?
N1 C10 C9 110.1(3) . . ?
N1 C10 H10A 109.6 . . ?
C9 C10 H10A 109.6 . . ?
N1 C10 H10B 109.6 . . ?
C9 C10 H10B 109.6 . . ?
H10A C10 H10B 108.2 . . ?
N1 C11 N3 110.8(3) . . ?
N1 C11 H11 124.6 . . ?
N3 C11 H11 124.6 . . ?
N2 C12 N3 114.9(4) . . ?
N2 C12 H12 122.6 . . ?
N3 C12 H12 122.5 . . ?

loop_
_geom_bond_atom_site_label_1
_geom_bond_atom_site_label_2
_geom_bond_distance
_geom_bond_site_symmetry_2
_geom_bond_publ_flag
Br1 C1 1.896(4) . ?
C1 C6 1.365(6) . ?
C1 C2 1.368(6) . ?
N1 C11 1.311(4) . ?
N1 N2 1.350(4) . ?
N1 C10 1.466(4) . ?
O1 C7 1.408(5) . ?
O1 H1 0.82(6) . ?
N3 C11 1.312(4) . ?
N3 C12 1.346(5) . ?
C3 C2 1.372(5) . ?
C3 C4 1.382(5) . ?
C3 H3 0.9300 . ?
N2 C12 1.311(5) . ?
C2 H2 0.9300 . ?
C5 C6 1.382(6) . ?
C5 C4 1.390(5) . ?
C5 H5 0.9300 . ?
C4 C8 1.476(5) . ?
C8 C9 1.328(4) . ?
C8 C7 1.496(4) . ?
C7 H7A 0.9700 . ?
C7 H7B 0.9700 . ?
C6 H6 0.9300 . ?
C9 C10 1.497(5) . ?
C9 H9 0.9300 . ?
C10 H10A 0.9700 . ?
C10 H10B 0.9700 . ?
C11 H11 0.9300 . ?
C12 H12 0.9300 . ?

loop_
_geom_torsion_atom_site_label_1
_geom_torsion_atom_site_label_2
_geom_torsion_atom_site_label_3
_geom_torsion_atom_site_label_4
_geom_torsion
_geom_torsion_site_symmetry_1
_geom_torsion_site_symmetry_2
_geom_torsion_site_symmetry_3
_geom_torsion_site_symmetry_4
_geom_torsion_publ_flag
C11 N1 N2 C12 1.2(4) . . . . ?
C10 N1 N2 C12 178.0(3) . . . . ?
C6 C1 C2 C3 2.0(7) . . . . ?
Br1 C1 C2 C3 -177.2(3) . . . . ?
C4 C3 C2 C1 0.9(7) . . . . ?
C2 C3 C4 C5 -2.9(6) . . . . ?
C2 C3 C4 C8 176.7(4) . . . . ?
C6 C5 C4 C3 2.3(6) . . . . ?
C6 C5 C4 C8 -177.3(4) . . . . ?
C3 C4 C8 C9 -2.2(5) . . . . ?
C5 C4 C8 C9 177.4(4) . . . . ?
C3 C4 C8 C7 179.2(3) . . . . ?
C5 C4 C8 C7 -1.2(5) . . . . ?
C9 C8 C7 O1 105.6(4) . . . . ?
C4 C8 C7 O1 -75.7(4) . . . . ?
C2 C1 C6 C5 -2.5(7) . . . . ?
Br1 C1 C6 C5 176.6(3) . . . . ?
C4 C5 C6 C1 0.4(7) . . . . ?
C4 C8 C9 C10 -179.6(4) . . . . ?
C7 C8 C9 C10 -1.0(6) . . . . ?
C11 N1 C10 C9 98.9(4) . . . . ?
N2 N1 C10 C9 -77.3(5) . . . . ?
C8 C9 C10 N1 150.0(4) . . . . ?
N2 N1 C11 N3 -1.4(4) . . . . ?
C10 N1 C11 N3 -177.9(3) . . . . ?
C12 N3 C11 N1 1.0(4) . . . . ?
N1 N2 C12 N3 -0.6(5) . . . . ?
C11 N3 C12 N2 -0.2(5) . . . . ?
